data_4037684
loop_
_publ_author_name
'Bolte, Benoit'
'Bryan, Christopher S.'
'Sharp, Phillip P.'
'Sayyahi, Soheil'
'Rihouey, Charly'
'Kendrick, Amy'
'Lan, Ping'
'Banwell, Martin G.'
'Jackson, Colin J.'
'Fraser, Nicholas J.'
'Willis, Anthony C.'
'Ward, James S.'

_publ_section_title
;
 Total Syntheses of the 3H-Pyrrolo[2,3-c]quinolone-containing Alkaloids
 Marinoquinolines A-F, K and Aplidiopsamine A Using a Palladium-catalysed
 Ullmann Cross-coupling/Reductive Cyclization Pathway.
;
_journal_name_full 'The Journal of organic chemistry'
_journal_paper_doi 10.1021/acs.joc.9b02725
_journal_year 2019
_chemical_compound_source 'Research School of Chemistry'
_chemical_formula_moiety 'C20 H13 N3 O1'
_chemical_formula_sum 'C20 H13 N3 O'
_chemical_formula_weight 311.34
_space_group_IT_number 14
_space_group_name_Hall '-P 2ybc'
_space_group_name_H-M_alt 'P 1 21/c 1'
_symmetry_cell_setting monoclinic
_symmetry_space_group_name_H-M 'P 1 21/c 1'
_atom_sites_solution_hydrogens difmap
_atom_sites_solution_primary direct
_audit_creation_date 2014-08-02
_audit_creation_method CRYSTALS_ver_14.43
_cell_angle_alpha 90
_cell_angle_beta 109.2474(16)
_cell_angle_gamma 90
_cell_formula_units_Z 4
_cell_length_a 13.4569(2)
_cell_length_b 6.52690(10)
_cell_length_c 17.6639(2)
_cell_measurement_reflns_used 6443
_cell_measurement_temperature 150
_cell_measurement_theta_max 72
_cell_measurement_theta_min 3
_cell_volume 1464.73(4)
_computing_cell_refinement 'CrysAlis PRO, (Agilent Technologies, 2013)'
_computing_data_collection 'SuperNova, (Agilent Technologies, 2013)'
_computing_data_reduction 'CrysAlis PRO, (Agilent Technologies, 2013)'
_computing_molecular_graphics 'CAMERON (Watkin et al., 1996)'
_computing_publication_material 'CRYSTALS (Betteridge et al., 2003)'
_computing_structure_refinement 'CRYSTALS (Betteridge et al., 2003)'
_computing_structure_solution 'SIR92 (Altomare et al., 1994)'
_diffrn_ambient_temperature 150
_diffrn_measured_fraction_theta_full 0.999
_diffrn_measured_fraction_theta_max 0.995
_diffrn_measurement_device Area
_diffrn_measurement_device_type 'Oxford Diffraction SuperNova'
_diffrn_measurement_method \w
_diffrn_radiation_monochromator Mirror
_diffrn_radiation_type 'Cu K\a'
_diffrn_radiation_wavelength 1.54184
_diffrn_reflns_av_R_equivalents 0.022
_diffrn_reflns_limit_h_max 16
_diffrn_reflns_limit_h_min -16
_diffrn_reflns_limit_k_max 5
_diffrn_reflns_limit_k_min -8
_diffrn_reflns_limit_l_max 21
_diffrn_reflns_limit_l_min -21
_diffrn_reflns_number 10101
_diffrn_reflns_theta_full 70.844
_diffrn_reflns_theta_max 72.290
_diffrn_reflns_theta_min 3.479
_diffrn_standards_number 0
_exptl_absorpt_coefficient_mu 0.718
_exptl_absorpt_correction_T_max 0.95
_exptl_absorpt_correction_T_min 0.94
_exptl_absorpt_correction_type multi-scan
_exptl_absorpt_process_details 'CrysAlis, (Oxford Diffraction, 2002)'
_exptl_crystal_colour brown
_exptl_crystal_density_diffrn 1.412
_exptl_crystal_density_method 'not measured'
_exptl_crystal_description block
_exptl_crystal_F_000 648
_exptl_crystal_size_max 0.142
_exptl_crystal_size_mid 0.131
_exptl_crystal_size_min 0.077
_refine_diff_density_max 0.23
_refine_diff_density_min -0.20
_refine_ls_extinction_coef 22(3)
_refine_ls_extinction_method 'Larson (1970), Equation 22'
_refine_ls_goodness_of_fit_ref 0.9931
_refine_ls_hydrogen_treatment mixed
_refine_ls_matrix_type full
_refine_ls_number_parameters 224
_refine_ls_number_reflns 2875
_refine_ls_number_restraints 0
_refine_ls_R_factor_all 0.0345
_refine_ls_R_factor_gt 0.0321
_refine_ls_shift/su_max 0.0003790
_refine_ls_shift/su_mean 0.0000347
_refine_ls_structure_factor_coef Fsqd
_refine_ls_weighting_details
;
 Method= Modified Sheldrick 
 w=1/[\s^2^(F^2^) + ( 0.04P)^2^ + 0.58P] 
 ,where P=(max(Fo^2^,0) + 2Fc^2^)/3 
;
_refine_ls_weighting_scheme calc
_refine_ls_wR_factor_all 0.0812
_refine_ls_wR_factor_gt 0.0794
_refine_ls_wR_factor_ref 0.0812
_reflns_limit_h_max 15
_reflns_limit_h_min -16
_reflns_limit_k_max 8
_reflns_limit_k_min 0
_reflns_limit_l_max 21
_reflns_limit_l_min 0
_reflns_number_gt 2678
_reflns_number_total 2875
_reflns_threshold_expression I>2.0\s(I)
_oxford_diffrn_Wilson_B_factor 1.81
_oxford_diffrn_Wilson_scale 0.03
_oxford_refine_ls_r_factor_ref 0.0345
_oxford_refine_ls_scale 5.76(12)
_oxford_reflns_number_all 2875
_oxford_reflns_threshold_expression_ref I>-10.0\s(I)
_oxford_structure_analysis_title 'C:\Users\Hill Group\Desktop\Jas At 14:31 on '
_cod_data_source_file jo9b02725_si_014.cif
_cod_data_source_block BB_B132_2
_cod_original_sg_symbol_H-M 'P 1 21/c 1 '
_cod_original_formula_sum 'C20 H13 N3 O1'
_cod_database_code 4037684

loop_
_symmetry_equiv_pos_as_xyz
x,y,z
-x,-y,-z
-x,y+1/2,-z+1/2
x,-y+1/2,z+1/2

loop_
_atom_site_label
_atom_site_type_symbol
_atom_site_fract_x
_atom_site_fract_y
_atom_site_fract_z
_atom_site_U_iso_or_equiv
_atom_site_occupancy
_atom_site_adp_type
N1 N 0.28561(7) 1.14029(15) 0.67621(5) 0.0213 1.0000 Uani
C2 C 0.21156(8) 1.00384(18) 0.64618(6) 0.0208 1.0000 Uani
C3 C 0.22462(8) 0.84092(17) 0.59792(6) 0.0190 1.0000 Uani
C4 C 0.31852(8) 0.81594(17) 0.58084(6) 0.0192 1.0000 Uani
C5 C 0.39907(8) 0.96671(17) 0.61091(6) 0.0198 1.0000 Uani
C6 C 0.49571(9) 0.96683(19) 0.59589(7) 0.0238 1.0000 Uani
C7 C 0.56789(9) 1.1208(2) 0.62531(7) 0.0276 1.0000 Uani
C8 C 0.54724(10) 1.2780(2) 0.67234(7) 0.0287 1.0000 Uani
C9 C 0.45418(9) 1.28102(19) 0.68869(7) 0.0255 1.0000 Uani
C10 C 0.37811(9) 1.12714(17) 0.65804(6) 0.0201 1.0000 Uani
N11 N 0.15888(7) 0.68209(15) 0.56424(5) 0.0199 1.0000 Uani
C12 C 0.20760(9) 0.55877(17) 0.52426(6) 0.0198 1.0000 Uani
C13 C 0.30706(9) 0.63531(17) 0.53408(6) 0.0210 1.0000 Uani
C14 C 0.14880(8) 0.37725(17) 0.48261(6) 0.0196 1.0000 Uani
O15 O 0.07300(6) 0.31757(13) 0.50180(5) 0.0247 1.0000 Uani
C16 C 0.17721(8) 0.27743(17) 0.41960(6) 0.0197 1.0000 Uani
C17 C 0.23520(9) 0.35550(17) 0.37419(7) 0.0216 1.0000 Uani
N18 N 0.23212(8) 0.22494(15) 0.31394(6) 0.0221 1.0000 Uani
C19 C 0.17110(8) 0.05689(17) 0.31753(6) 0.0200 1.0000 Uani
C20 C 0.13473(8) 0.08446(17) 0.38298(6) 0.0184 1.0000 Uani
C21 C 0.06860(8) -0.06409(17) 0.39838(6) 0.0203 1.0000 Uani
C22 C 0.04172(9) -0.23285(17) 0.34851(7) 0.0229 1.0000 Uani
C23 C 0.07947(9) -0.25763(18) 0.28379(7) 0.0242 1.0000 Uani
C24 C 0.14506(9) -0.11389(18) 0.26753(7) 0.0232 1.0000 Uani
H21 H 0.1465 1.0159 0.6582 0.0240 1.0000 Uiso
H61 H 0.5107 0.8564 0.5647 0.0275 1.0000 Uiso
H71 H 0.6329 1.1202 0.6135 0.0329 1.0000 Uiso
H81 H 0.5981 1.3835 0.6931 0.0337 1.0000 Uiso
H91 H 0.4384 1.3924 0.7205 0.0304 1.0000 Uiso
H111 H 0.0903(12) 0.671(2) 0.5586(8) 0.0256 1.0000 Uiso
H131 H 0.3583 0.5748 0.5144 0.0252 1.0000 Uiso
H171 H 0.2698 0.4855 0.3804 0.0254 1.0000 Uiso
H181 H 0.2580(11) 0.249(2) 0.2725(9) 0.0289 1.0000 Uiso
H211 H 0.0412 -0.0474 0.4427 0.0228 1.0000 Uiso
H221 H -0.0041 -0.3345 0.3583 0.0270 1.0000 Uiso
H231 H 0.0593 -0.3758 0.2502 0.0294 1.0000 Uiso
H241 H 0.1719 -0.1290 0.2237 0.0285 1.0000 Uiso

loop_
_atom_site_aniso_label
_atom_site_aniso_U_11
_atom_site_aniso_U_22
_atom_site_aniso_U_33
_atom_site_aniso_U_23
_atom_site_aniso_U_13
_atom_site_aniso_U_12
N1 0.0228(5) 0.0231(5) 0.0198(4) -0.0009(4) 0.0093(4) 0.0010(4)
C2 0.0200(5) 0.0243(6) 0.0203(5) 0.0002(4) 0.0095(4) 0.0011(4)
C3 0.0193(5) 0.0214(5) 0.0169(5) 0.0012(4) 0.0069(4) -0.0004(4)
C4 0.0195(5) 0.0219(5) 0.0168(5) 0.0011(4) 0.0069(4) 0.0010(4)
C5 0.0197(5) 0.0232(5) 0.0165(5) 0.0009(4) 0.0060(4) 0.0000(4)
C6 0.0215(5) 0.0293(6) 0.0217(5) -0.0019(4) 0.0087(4) -0.0001(4)
C7 0.0200(5) 0.0368(7) 0.0274(6) 0.0000(5) 0.0095(5) -0.0027(5)
C8 0.0248(6) 0.0324(7) 0.0278(6) -0.0036(5) 0.0074(5) -0.0088(5)
C9 0.0273(6) 0.0261(6) 0.0231(5) -0.0037(4) 0.0082(5) -0.0028(5)
C10 0.0207(5) 0.0232(5) 0.0166(5) 0.0015(4) 0.0064(4) 0.0006(4)
N11 0.0191(5) 0.0226(5) 0.0199(4) -0.0014(4) 0.0090(4) -0.0017(4)
C12 0.0216(5) 0.0209(5) 0.0182(5) 0.0005(4) 0.0085(4) 0.0006(4)
C13 0.0203(5) 0.0231(5) 0.0209(5) -0.0018(4) 0.0086(4) 0.0003(4)
C14 0.0191(5) 0.0203(5) 0.0198(5) 0.0025(4) 0.0068(4) 0.0005(4)
O15 0.0249(4) 0.0257(4) 0.0279(4) -0.0024(3) 0.0148(3) -0.0039(3)
C16 0.0194(5) 0.0196(5) 0.0204(5) 0.0016(4) 0.0072(4) -0.0003(4)
C17 0.0226(5) 0.0199(5) 0.0237(5) 0.0007(4) 0.0096(4) -0.0012(4)
N18 0.0239(5) 0.0241(5) 0.0223(5) 0.0018(4) 0.0130(4) -0.0003(4)
C19 0.0186(5) 0.0215(5) 0.0204(5) 0.0024(4) 0.0069(4) 0.0022(4)
C20 0.0181(5) 0.0201(5) 0.0167(5) 0.0017(4) 0.0054(4) 0.0025(4)
C21 0.0195(5) 0.0217(5) 0.0197(5) 0.0029(4) 0.0068(4) 0.0008(4)
C22 0.0209(5) 0.0207(5) 0.0261(6) 0.0021(4) 0.0063(4) -0.0008(4)
C23 0.0229(6) 0.0219(6) 0.0257(6) -0.0044(4) 0.0053(4) 0.0013(4)
C24 0.0229(5) 0.0268(6) 0.0208(5) -0.0015(4) 0.0083(4) 0.0042(4)

loop_
_atom_type_symbol
_atom_type_scat_dispersion_real
_atom_type_scat_dispersion_imag
_atom_type_scat_Cromer_Mann_a1
_atom_type_scat_Cromer_Mann_b1
_atom_type_scat_Cromer_Mann_a2
_atom_type_scat_Cromer_Mann_b2
_atom_type_scat_Cromer_Mann_a3
_atom_type_scat_Cromer_Mann_b3
_atom_type_scat_Cromer_Mann_a4
_atom_type_scat_Cromer_Mann_b4
_atom_type_scat_Cromer_Mann_c
_atom_type_scat_source
C 0.0181 0.0091 2.3100 20.8439 1.0200 10.2075 1.5886 0.5687 0.8650 51.6512 0.2156 'International Tables Vol C 4.2.6.8 and 6.1.1.4'
H 0.0000 0.0000 0.4930 10.5109 0.3229 26.1257 0.1402 3.1424 0.0408 57.7998 0.0030 'International Tables Vol C 4.2.6.8 and 6.1.1.4'
N 0.0311 0.0180 12.2126 0.0057 3.1322 9.8933 2.0125 28.9975 1.1663 0.5826 -11.5290 'International Tables Vol C 4.2.6.8 and 6.1.1.4'
O 0.0492 0.0322 3.0485 13.2771 2.2868 5.7011 1.5463 0.3239 0.8670 32.9089 0.2508 'International Tables Vol C 4.2.6.8 and 6.1.1.4'

loop_
_geom_angle_atom_site_label_1
_geom_angle_atom_site_label_2
_geom_angle_atom_site_label_3
_geom_angle
_geom_angle_publ_flag
C2 N1 C10 119.00(9) yes
N1 C2 C3 121.83(10) yes
N1 C2 H21 118.5 no
C3 C2 H21 119.7 no
C2 C3 C4 121.25(10) yes
C2 C3 N11 130.11(10) yes
C4 C3 N11 108.56(9) yes
C3 C4 C5 117.81(10) yes
C3 C4 C13 106.81(10) yes
C5 C4 C13 135.37(10) yes
C4 C5 C6 124.30(10) yes
C4 C5 C10 116.84(10) yes
C6 C5 C10 118.86(10) yes
C5 C6 C7 120.65(11) yes
C5 C6 H61 119.0 no
C7 C6 H61 120.3 no
C6 C7 C8 120.30(11) yes
C6 C7 H71 119.6 no
C8 C7 H71 120.1 no
C7 C8 C9 120.41(11) yes
C7 C8 H81 119.8 no
C9 C8 H81 119.8 no
C8 C9 C10 120.39(11) yes
C8 C9 H91 120.9 no
C10 C9 H91 118.7 no
C5 C10 C9 119.37(10) yes
C5 C10 N1 123.18(10) yes
C9 C10 N1 117.45(10) yes
C3 N11 C12 108.60(9) yes
C3 N11 H111 127.0(9) no
C12 N11 H111 123.0(9) no
N11 C12 C13 109.27(10) yes
N11 C12 C14 117.27(10) yes
C13 C12 C14 133.45(10) yes
C4 C13 C12 106.73(10) yes
C4 C13 H131 127.1 no
C12 C13 H131 126.2 no
C12 C14 O15 117.99(10) yes
C12 C14 C16 120.68(10) yes
O15 C14 C16 121.30(10) yes
C14 C16 C17 128.42(10) yes
C14 C16 C20 124.86(10) yes
C17 C16 C20 106.04(10) yes
C16 C17 N18 110.25(10) yes
C16 C17 H171 127.2 no
N18 C17 H171 122.4 no
C17 N18 C19 109.14(9) yes
C17 N18 H181 126.4(9) no
C19 N18 H181 124.0(9) no
N18 C19 C20 107.96(10) yes
N18 C19 C24 129.35(10) yes
C20 C19 C24 122.68(10) yes
C16 C20 C19 106.60(9) yes
C16 C20 C21 134.33(10) yes
C19 C20 C21 119.06(10) yes
C20 C21 C22 118.49(10) yes
C20 C21 H211 120.7 no
C22 C21 H211 120.8 no
C21 C22 C23 121.44(10) yes
C21 C22 H221 119.0 no
C23 C22 H221 119.5 no
C22 C23 C24 121.21(10) yes
C22 C23 H231 119.5 no
C24 C23 H231 119.3 no
C19 C24 C23 117.12(10) yes
C19 C24 H241 120.7 no
C23 C24 H241 122.2 no

loop_
_geom_bond_atom_site_label_1
_geom_bond_atom_site_label_2
_geom_bond_distance
_geom_bond_publ_flag
N1 C2 1.3111(15) yes
N1 C10 1.3868(14) yes
C2 C3 1.4096(15) yes
C2 H21 0.970 no
C3 C4 1.4020(15) yes
C3 N11 1.3654(14) yes
C4 C5 1.4304(15) yes
C4 C13 1.4184(15) yes
C5 C6 1.4103(15) yes
C5 C10 1.4227(15) yes
C6 C7 1.3748(17) yes
C6 H61 0.968 no
C7 C8 1.4046(18) yes
C7 H71 0.964 no
C8 C9 1.3750(17) yes
C8 H81 0.955 no
C9 C10 1.4086(16) yes
C9 H91 0.984 no
N11 C12 1.3716(14) yes
N11 H111 0.897(15) no
C12 C13 1.3849(15) yes
C12 C14 1.4789(15) yes
C13 H131 0.954 no
C14 O15 1.2391(13) yes
C14 C16 1.4456(15) yes
C16 C17 1.3874(15) yes
C16 C20 1.4449(15) yes
C17 N18 1.3533(15) yes
C17 H171 0.956 no
N18 C19 1.3840(15) yes
N18 H181 0.923(15) no
C19 C20 1.4078(15) yes
C19 C24 1.3933(16) yes
C20 C21 1.4020(15) yes
C21 C22 1.3820(16) yes
C21 H211 0.975 no
C22 C23 1.4050(17) yes
C22 H221 0.959 no
C23 C24 1.3817(17) yes
C23 H231 0.956 no
C24 H241 0.961 no

loop_
_geom_hbond_atom_site_label_D
_geom_hbond_atom_site_label_H
_geom_hbond_atom_site_label_A
_geom_hbond_site_symmetry_A
_geom_hbond_angle_DHA
_geom_hbond_distance_DH
_geom_hbond_distance_HA
_geom_hbond_distance_DA
_geom_hbond_publ_flag
N11 H111 O15 2_566 156.5(13) 0.897 2.104 2.9492(16) yes
N18 H181 N1 4_564 165.0(13) 0.923 1.991 2.8924(16) yes
